data_4101608
loop_
_publ_author_name
'Guo, Fenghai'
'Konkol, Leah C.'
'Thomson, Regan J.'

_publ_section_title
;
 Enantioselective synthesis of biphenols from 1,4-diketones by traceless
 central-to-axial chirality exchange.
;
_journal_issue 1
_journal_name_full 'Journal of the American Chemical Society'
_journal_page_first 18
_journal_page_last 20
_journal_paper_doi 10.1021/ja108717r
_journal_volume 133
_journal_year 2011
_chemical_formula_sum 'C32 H34 O8'
_chemical_formula_weight 546.59
_chemical_name_systematic
; 
 ? 
;
_space_group_IT_number 19
_symmetry_cell_setting orthorhombic
_symmetry_space_group_name_Hall 'P 2ac 2ab'
_symmetry_space_group_name_H-M 'P 21 21 21'
_atom_sites_solution_hydrogens geom
_atom_sites_solution_primary direct
_atom_sites_solution_secondary difmap
_audit_creation_method SHELXL-97
_cell_angle_alpha 90.00
_cell_angle_beta 90.00
_cell_angle_gamma 90.00
_cell_formula_units_Z 8
_cell_length_a 8.0008(2)
_cell_length_b 19.2436(4)
_cell_length_c 36.6855(8)
_cell_measurement_reflns_used 9968
_cell_measurement_temperature 84(2)
_cell_measurement_theta_max 64.34
_cell_measurement_theta_min 3.33
_cell_volume 5648.3(2)
_computing_cell_refinement 'Bruker SAINT'
_computing_data_collection 'Bruker APEX2'
_computing_data_reduction 'Bruker SAINT'
_computing_molecular_graphics 'Bruker SHELXTL'
_computing_publication_material 'Bruker SHELXTL'
_computing_structure_refinement 'SHELXL-97 (Sheldrick, 1997)'
_computing_structure_solution 'SHELXS-97 (Sheldrick, 1990)'
_diffrn_ambient_temperature 84(2)
_diffrn_measured_fraction_theta_full 0.977
_diffrn_measured_fraction_theta_max 0.977
_diffrn_measurement_device_type 'Bruker APEX-II CCD'
_diffrn_measurement_method '\f and \w scans'
_diffrn_radiation_monochromator graphite
_diffrn_radiation_source 'fine-focus sealed tube'
_diffrn_radiation_type CuK\a
_diffrn_radiation_wavelength 1.54178
_diffrn_reflns_av_R_equivalents 0.1064
_diffrn_reflns_av_sigmaI/netI 0.0549
_diffrn_reflns_limit_h_max 7
_diffrn_reflns_limit_h_min -9
_diffrn_reflns_limit_k_max 21
_diffrn_reflns_limit_k_min -22
_diffrn_reflns_limit_l_max 41
_diffrn_reflns_limit_l_min -42
_diffrn_reflns_number 61040
_diffrn_reflns_theta_full 64.87
_diffrn_reflns_theta_max 64.87
_diffrn_reflns_theta_min 2.41
_diffrn_standards_number 0
_exptl_absorpt_coefficient_mu 0.755
_exptl_absorpt_correction_T_max 0.8198
_exptl_absorpt_correction_T_min 0.6806
_exptl_absorpt_correction_type numerical
_exptl_absorpt_process_details face-indexed
_exptl_crystal_colour orange
_exptl_crystal_density_diffrn 1.286
_exptl_crystal_density_method 'not measured'
_exptl_crystal_description block
_exptl_crystal_F_000 2320
_exptl_crystal_size_max 0.55
_exptl_crystal_size_mid 0.28
_exptl_crystal_size_min 0.27
_refine_diff_density_max 0.508
_refine_diff_density_min -0.424
_refine_diff_density_rms 0.105
_refine_ls_abs_structure_details 'Flack H D (1983), Acta Cryst. A39, 876-881'
_refine_ls_abs_structure_Flack 0.0(4)
_refine_ls_extinction_method none
_refine_ls_goodness_of_fit_ref 1.073
_refine_ls_hydrogen_treatment constr
_refine_ls_matrix_type full
_refine_ls_number_parameters 737
_refine_ls_number_reflns 9275
_refine_ls_number_restraints 0
_refine_ls_restrained_S_all 1.073
_refine_ls_R_factor_all 0.1094
_refine_ls_R_factor_gt 0.0971
_refine_ls_shift/su_max 0.001
_refine_ls_shift/su_mean 0.000
_refine_ls_structure_factor_coef Fsqd
_refine_ls_weighting_details 'calc w=1/[\s^2^(Fo^2^)+(0.1257P)^2^+10.7230P] where P=(Fo^2^+2Fc^2^)/3'
_refine_ls_weighting_scheme calc
_refine_ls_wR_factor_gt 0.2532
_refine_ls_wR_factor_ref 0.2642
_reflns_number_gt 7948
_reflns_number_total 9275
_reflns_threshold_expression >2sigma(I)
_cod_data_source_file ja108717r_si_004.cif
_cod_data_source_block n0590cabs
_cod_depositor_comments
;
The following automatic conversions were performed:

'_symmetry_cell_setting' value 'Orthorhombic' changed to
'orthorhombic' according to the built-in table from CIF Core
dictionary named 'cif_core.dic' version 2.4.1 from 2010-06-29.

Automatic conversion script
Id: cif_fix_values 1673 2011-04-08 12:14:43Z adriana 
;
_cod_original_sg_symbol_H-M P2(1)2(1)2(1)
_cod_database_code 4101608

loop_
_symmetry_equiv_pos_as_xyz
'x, y, z'
'-x+1/2, -y, z+1/2'
'-x, y+1/2, -z+1/2'
'x+1/2, -y+1/2, -z'

loop_
_atom_site_label
_atom_site_type_symbol
_atom_site_fract_x
_atom_site_fract_y
_atom_site_fract_z
_atom_site_U_iso_or_equiv
_atom_site_adp_type
_atom_site_occupancy
_atom_site_symmetry_multiplicity
_atom_site_calc_flag
_atom_site_refinement_flags
_atom_site_disorder_assembly
_atom_site_disorder_group
O9 O 0.4346(4) 0.68487(18) 0.99644(11) 0.0404(9) Uani 1 1 d . . .
O5 O 0.9099(4) 0.33554(18) 0.25997(11) 0.0419(9) Uani 1 1 d . . .
O6 O 0.2907(4) 0.4432(2) 0.33873(10) 0.0429(9) Uani 1 1 d . . .
C4 C 0.4026(6) 0.4387(3) 0.31061(13) 0.0292(10) Uani 1 1 d . . .
C5 C 0.6927(6) 0.4365(2) 0.29410(13) 0.0309(10) Uani 1 1 d . . .
H5 H 0.8069 0.4373 0.3012 0.037 Uiso 1 1 calc R . .
C6 C 0.1978(7) 0.5828(3) 0.98748(15) 0.0389(13) Uani 1 1 d . . .
O2 O 0.5690(5) 0.70260(17) 0.22966(11) 0.0458(10) Uani 1 1 d . . .
O7 O 0.7204(5) 0.4276(2) 0.89138(12) 0.0531(11) Uani 1 1 d . . .
C9 C 0.4424(7) 0.4257(3) 0.91032(15) 0.0423(13) Uani 1 1 d . . .
H9 H 0.4117 0.4323 0.8855 0.051 Uiso 1 1 calc R . .
O1 O 1.1813(5) 0.6242(3) 0.31877(13) 0.0607(13) Uani 1 1 d . . .
C11 C 0.3578(6) 0.4348(2) 0.27394(13) 0.0314(11) Uani 1 1 d . . .
H11 H 0.2434 0.4343 0.2670 0.038 Uiso 1 1 calc R . .
C12 C 0.6098(7) 0.4213(3) 0.91985(16) 0.0438(14) Uani 1 1 d . . .
O16 O 0.1165(6) 0.3101(2) 0.97169(13) 0.0643(13) Uani 1 1 d . . .
C14 C 0.8057(7) 0.6009(2) 0.24041(16) 0.0378(12) Uani 1 1 d . . .
C15 C 0.5698(6) 0.4391(3) 0.32016(14) 0.0335(11) Uani 1 1 d . . .
H15 H 0.6001 0.4412 0.3452 0.040 Uiso 1 1 calc R . .
C16 C 0.9003(7) 0.6199(3) 0.30283(18) 0.0470(14) Uani 1 1 d . . .
H16 H 0.8738 0.6275 0.3278 0.056 Uiso 1 1 calc R . .
O8 O -0.1764(5) 0.6089(3) 0.90913(13) 0.0677(14) Uani 1 1 d . . .
C18 C 0.9742(7) 0.5971(3) 0.23009(17) 0.0419(13) Uani 1 1 d . . .
H18 H 1.0006 0.5902 0.2051 0.050 Uiso 1 1 calc R . .
C19 C 0.6550(8) 0.4153(3) 0.95597(16) 0.0450(14) Uani 1 1 d . . .
H19 H 0.7695 0.4146 0.9628 0.054 Uiso 1 1 calc R . .
C20 C 0.9139(7) 0.3791(3) 0.23068(16) 0.0402(13) Uani 1 1 d . . .
C21 C 1.1037(6) 0.6031(3) 0.25493(18) 0.0435(14) Uani 1 1 d . . .
H21 H 1.2165 0.5985 0.2472 0.052 Uiso 1 1 calc R . .
C22 C 0.4822(6) 0.4316(2) 0.24758(13) 0.0299(10) Uani 1 1 d . . .
H22 H 0.4512 0.4285 0.2226 0.036 Uiso 1 1 calc R . .
C23 C 0.7830(7) 0.4282(3) 0.22852(16) 0.0397(13) Uani 1 1 d . . .
C24 C 1.0659(6) 0.6160(3) 0.29158(18) 0.0467(15) Uani 1 1 d . . .
C25 C 0.6680(7) 0.5914(3) 0.21456(16) 0.0378(12) Uani 1 1 d . . .
C26 C 0.3601(8) 0.4122(3) 0.97361(15) 0.0404(13) Uani 1 1 d . . .
C27 C 0.7759(7) 0.6126(3) 0.27747(16) 0.0408(13) Uani 1 1 d . . .
H27 H 0.6632 0.6156 0.2855 0.049 Uiso 1 1 calc R . .
C28 C 0.1053(6) 0.6049(3) 0.92536(17) 0.0450(14) Uani 1 1 d . . .
H28 H 0.1315 0.6142 0.9006 0.054 Uiso 1 1 calc R . .
C29 C 0.0292(8) 0.5786(3) 0.99737(17) 0.0473(15) Uani 1 1 d . . .
H29 H 0.0026 0.5699 1.0222 0.057 Uiso 1 1 calc R . .
C30 C 0.3196(7) 0.4205(3) 0.93690(16) 0.0430(13) Uani 1 1 d . . .
H30 H 0.2054 0.4226 0.9299 0.052 Uiso 1 1 calc R . .
C31 C 0.5442(7) 0.6442(2) 0.21003(16) 0.0392(12) Uani 1 1 d . . .
C32 C 0.3358(7) 0.5746(3) 1.01357(14) 0.0387(12) Uani 1 1 d . . .
C33 C 0.6506(6) 0.4327(2) 0.25669(14) 0.0313(11) Uani 1 1 d . . .
C34 C 0.4572(7) 0.6277(3) 1.01794(15) 0.0414(13) Uani 1 1 d . . .
C35 C 0.2309(6) 0.5963(3) 0.95070(14) 0.0378(12) Uani 1 1 d . . .
H35 H 0.3438 0.5998 0.9429 0.045 Uiso 1 1 calc R . .
C36 C 0.5554(8) 0.7396(3) 1.0005(2) 0.0549(17) Uani 1 1 d . . .
H36A H 0.5727 0.7492 1.0265 0.082 Uiso 1 1 calc R . .
H36B H 0.5145 0.7817 0.9883 0.082 Uiso 1 1 calc R . .
H36C H 0.6615 0.7253 0.9894 0.082 Uiso 1 1 calc R . .
C37 C -0.0985(7) 0.5865(3) 0.97330(17) 0.0470(15) Uani 1 1 d . . .
H37 H -0.2114 0.5833 0.9811 0.056 Uiso 1 1 calc R . .
C38 C 0.1182(7) 0.4427(3) 0.32947(16) 0.0461(14) Uani 1 1 d . . .
H38A H 0.0962 0.4784 0.3110 0.069 Uiso 1 1 calc R . .
H38B H 0.0513 0.4523 0.3513 0.069 Uiso 1 1 calc R . .
H38C H 0.0880 0.3970 0.3197 0.069 Uiso 1 1 calc R . .
C76 C 0.5870(9) 0.6183(4) 1.04323(17) 0.0617(18) Uani 1 1 d . . .
H76 H 0.6693 0.6533 1.0466 0.074 Uiso 1 1 calc R . .
C40 C 1.0310(7) 0.2816(3) 0.2614(2) 0.0534(16) Uani 1 1 d . . .
H40A H 1.0368 0.2584 0.2377 0.080 Uiso 1 1 calc R . .
H40B H 0.9993 0.2478 0.2801 0.080 Uiso 1 1 calc R . .
H40C H 1.1405 0.3014 0.2673 0.080 Uiso 1 1 calc R . .
C41 C 0.5329(9) 0.4104(3) 0.98167(17) 0.0501(15) Uani 1 1 d . . .
H41 H 0.5656 0.4055 1.0064 0.060 Uiso 1 1 calc R . .
O3 O 0.5016(9) 0.4609(2) 0.15068(12) 0.0793(18) Uani 1 1 d . . .
H3 H 0.5736 0.4317 0.1572 0.119 Uiso 1 1 calc R . .
C43 C 1.0377(8) 0.3754(3) 0.20432(18) 0.0536(17) Uani 1 1 d . . .
H43 H 1.1254 0.3424 0.2066 0.064 Uiso 1 1 calc R . .
C44 C 0.7804(8) 0.4736(3) 0.19812(16) 0.0439(14) Uani 1 1 d . . .
C45 C -0.0600(7) 0.5996(3) 0.93652(17) 0.0490(15) Uani 1 1 d . . .
C46 C 0.5241(9) 0.5222(3) 0.17007(14) 0.0492(16) Uani 1 1 d . . .
C47 C 0.8929(8) 0.4250(4) 0.9001(2) 0.0616(18) Uani 1 1 d . . .
H47A H 0.9189 0.4613 0.9180 0.092 Uiso 1 1 calc R . .
H47B H 0.9591 0.4326 0.8780 0.092 Uiso 1 1 calc R . .
H47C H 0.9199 0.3794 0.9105 0.092 Uiso 1 1 calc R . .
C48 C 0.1053(9) 0.3555(4) 1.00054(18) 0.0603(18) Uani 1 1 d . . .
C49 C 0.4139(7) 0.6340(3) 0.18592(16) 0.0448(13) Uani 1 1 d . . .
H49 H 0.3321 0.6693 0.1828 0.054 Uiso 1 1 calc R . .
C50 C 0.2313(9) 0.4084(3) 1.00224(17) 0.0536(16) Uani 1 1 d . . .
C51 C 0.6531(8) 0.5304(3) 0.19451(15) 0.0406(13) Uani 1 1 d . . .
C52 C 0.4016(9) 0.5728(3) 0.16624(16) 0.0533(16) Uani 1 1 d . . .
H52 H 0.3100 0.5655 0.1502 0.064 Uiso 1 1 calc R . .
O4 O 0.8985(9) 0.5140(3) 0.14259(15) 0.092(2) Uani 1 1 d . . .
H4 H 0.8266 0.5006 0.1274 0.138 Uiso 1 1 calc R . .
C55 C 0.4456(8) 0.7570(3) 0.2262(2) 0.066(2) Uani 1 1 d . . .
H55A H 0.4556 0.7788 0.2021 0.098 Uiso 1 1 calc R . .
H55B H 0.4641 0.7921 0.2452 0.098 Uiso 1 1 calc R . .
H55C H 0.3335 0.7372 0.2289 0.098 Uiso 1 1 calc R . .
C56 C 0.2267(11) 0.4556(4) 1.03097(19) 0.071(2) Uani 1 1 d . . .
C57 C -0.0148(13) 0.3508(4) 1.0276(3) 0.092(3) Uani 1 1 d . . .
H57 H -0.0937 0.3140 1.0269 0.111 Uiso 1 1 calc R . .
C58 C -0.0038(11) 0.2550(4) 0.9710(3) 0.091(3) Uani 1 1 d . . .
H58A H -0.0204 0.2372 0.9958 0.136 Uiso 1 1 calc R . .
H58B H 0.0369 0.2175 0.9553 0.136 Uiso 1 1 calc R . .
H58C H -0.1101 0.2726 0.9615 0.136 Uiso 1 1 calc R . .
O15 O 0.4872(13) 0.4421(4) 1.07693(14) 0.124(3) Uani 1 1 d . . .
H15A H 0.4573 0.4472 1.0987 0.186 Uiso 1 1 calc R . .
C60 C 1.3519(7) 0.6243(4) 0.3073(2) 0.069(2) Uani 1 1 d . . .
H60A H 1.3765 0.5810 0.2943 0.104 Uiso 1 1 calc R . .
H60B H 1.4249 0.6281 0.3287 0.104 Uiso 1 1 calc R . .
H60C H 1.3714 0.6639 0.2910 0.104 Uiso 1 1 calc R . .
C61 C 1.0329(10) 0.4203(3) 0.1744(2) 0.070(2) Uani 1 1 d . . .
H61 H 1.1181 0.4177 0.1564 0.084 Uiso 1 1 calc R . .
C62 C 0.3494(10) 0.5131(3) 1.03425(17) 0.0589(18) Uani 1 1 d . . .
C63 C 0.5928(12) 0.5570(5) 1.06321(18) 0.077(2) Uani 1 1 d . . .
H63 H 0.6805 0.5508 1.0804 0.093 Uiso 1 1 calc R . .
C64 C -0.3473(7) 0.6095(4) 0.9193(2) 0.070(2) Uani 1 1 d . . .
H64A H -0.3799 0.5632 0.9278 0.106 Uiso 1 1 calc R . .
H64B H -0.4158 0.6223 0.8982 0.106 Uiso 1 1 calc R . .
H64C H -0.3645 0.6434 0.9389 0.106 Uiso 1 1 calc R . .
C65 C 0.9065(11) 0.4681(3) 0.1706(2) 0.073(2) Uani 1 1 d . . .
O13 O 0.5301(8) 0.7810(4) 0.8744(2) 0.115(3) Uani 1 1 d . . .
C72 C 0.6294(14) 0.8144(4) 0.8959(2) 0.080(3) Uani 1 1 d . . .
C69 C 0.1847(11) 0.7467(5) 0.3879(3) 0.091(3) Uani 1 1 d . . .
H69A H 0.0940 0.7784 0.3946 0.136 Uiso 1 1 calc R . .
H69B H 0.2257 0.7228 0.4097 0.136 Uiso 1 1 calc R . .
H69C H 0.1429 0.7123 0.3704 0.136 Uiso 1 1 calc R . .
C66 C -0.0217(14) 0.3971(4) 1.0546(3) 0.110(4) Uani 1 1 d . . .
H66 H -0.1075 0.3945 1.0724 0.132 Uiso 1 1 calc R . .
C68 C 0.7864(13) 0.7870(6) 0.9031(3) 0.109(4) Uani 1 1 d . . .
H68A H 0.8705 0.8238 0.9013 0.164 Uiso 1 1 calc R . .
H68B H 0.8118 0.7504 0.8854 0.164 Uiso 1 1 calc R . .
H68C H 0.7878 0.7673 0.9278 0.164 Uiso 1 1 calc R . .
C70 C 0.2531(13) 0.7519(5) 0.8644(4) 0.117(4) Uani 1 1 d . . .
H70A H 0.3114 0.7117 0.8541 0.175 Uiso 1 1 calc R . .
H70B H 0.1588 0.7645 0.8487 0.175 Uiso 1 1 calc R . .
H70C H 0.2117 0.7403 0.8888 0.175 Uiso 1 1 calc R . .
C74 C 0.4758(13) 0.5044(4) 1.0591(2) 0.078(2) Uani 1 1 d . . .
C71 C 0.3592(13) 0.8058(6) 0.8668(4) 0.111(4) Uani 1 1 d . . .
H71A H 0.3227 0.8375 0.8865 0.134 Uiso 1 1 calc R . .
H71B H 0.3583 0.8321 0.8436 0.134 Uiso 1 1 calc R . .
O10 O 0.3204(12) 0.8452(4) 0.3661(2) 0.139(3) Uani 1 1 d . . .
C78 C 0.3237(12) 0.7870(4) 0.3710(3) 0.083(3) Uani 1 1 d . . .
C80 C 0.7372(17) 0.7693(8) 0.3723(4) 0.149(6) Uani 1 1 d . . .
H80A H 0.7334 0.7947 0.3955 0.223 Uiso 1 1 calc R . .
H80B H 0.8381 0.7825 0.3589 0.223 Uiso 1 1 calc R . .
H80C H 0.7390 0.7193 0.3772 0.223 Uiso 1 1 calc R . .
C75 C 0.6008(17) 0.7853(8) 0.3523(7) 0.274(16) Uani 1 1 d . . .
H75A H 0.6152 0.7689 0.3269 0.329 Uiso 1 1 calc R . .
H75B H 0.5836 0.8362 0.3519 0.329 Uiso 1 1 calc R . .
O11 O 0.4617(10) 0.7519(4) 0.3687(3) 0.175(5) Uani 1 1 d . . .
O12 O 0.5734(19) 0.8620(6) 0.9126(3) 0.240(8) Uani 1 1 d . . .
O14 O 0.1009(13) 0.4940(3) 1.08630(17) 0.154(4) Uani 1 1 d . . .
H14 H 0.0290 0.5253 1.0834 0.232 Uiso 1 1 calc R . .
C83 C 0.0998(15) 0.4498(4) 1.0563(2) 0.098(3) Uani 1 1 d . . .

loop_
_atom_site_aniso_label
_atom_site_aniso_U_11
_atom_site_aniso_U_22
_atom_site_aniso_U_33
_atom_site_aniso_U_23
_atom_site_aniso_U_13
_atom_site_aniso_U_12
O9 0.0325(18) 0.0293(18) 0.060(2) -0.0047(16) 0.0032(17) -0.0027(15)
O5 0.0298(19) 0.0339(19) 0.062(2) -0.0025(17) 0.0010(18) 0.0022(14)
O6 0.0263(19) 0.067(3) 0.0353(19) -0.0006(18) 0.0080(15) 0.0049(17)
C4 0.022(2) 0.035(3) 0.030(2) -0.007(2) 0.006(2) -0.0005(19)
C5 0.028(3) 0.031(2) 0.034(3) -0.008(2) 0.004(2) -0.003(2)
C6 0.039(3) 0.029(3) 0.049(3) -0.015(2) 0.012(2) -0.003(2)
O2 0.041(2) 0.0214(17) 0.075(3) -0.0065(17) -0.0072(19) 0.0096(15)
O7 0.038(2) 0.064(3) 0.057(3) -0.010(2) 0.0039(19) -0.0077(19)
C9 0.039(3) 0.048(3) 0.040(3) -0.005(2) -0.001(2) -0.009(3)
O1 0.024(2) 0.077(3) 0.081(3) 0.029(3) -0.004(2) -0.0024(19)
C11 0.024(2) 0.032(2) 0.037(3) 0.000(2) -0.003(2) -0.0060(19)
C12 0.039(3) 0.039(3) 0.053(3) -0.009(3) -0.007(3) -0.009(2)
O16 0.073(3) 0.049(3) 0.071(3) 0.011(2) 0.000(3) -0.014(2)
C14 0.036(3) 0.020(2) 0.058(3) 0.002(2) 0.010(3) 0.004(2)
C15 0.034(3) 0.032(3) 0.035(3) -0.004(2) 0.001(2) -0.001(2)
C16 0.030(3) 0.051(3) 0.060(4) 0.008(3) 0.004(3) -0.004(2)
O8 0.030(2) 0.105(4) 0.068(3) -0.046(3) -0.004(2) 0.008(2)
C18 0.032(3) 0.031(3) 0.063(4) 0.002(2) 0.020(3) 0.006(2)
C19 0.048(3) 0.037(3) 0.050(3) -0.003(3) -0.010(3) 0.003(2)
C20 0.045(3) 0.021(2) 0.055(3) -0.004(2) 0.009(3) -0.003(2)
C21 0.022(3) 0.038(3) 0.070(4) 0.007(3) 0.015(3) 0.001(2)
C22 0.034(3) 0.025(2) 0.031(2) -0.006(2) 0.000(2) -0.0047(19)
C23 0.038(3) 0.025(2) 0.056(3) -0.011(2) 0.019(3) 0.000(2)
C24 0.020(3) 0.044(3) 0.076(4) 0.023(3) 0.005(3) 0.003(2)
C25 0.034(3) 0.026(2) 0.054(3) -0.003(2) 0.010(2) -0.003(2)
C26 0.057(4) 0.027(3) 0.037(3) 0.003(2) -0.003(3) 0.007(2)
C27 0.034(3) 0.033(3) 0.056(3) 0.001(2) 0.007(3) -0.004(2)
C28 0.031(3) 0.056(4) 0.048(3) -0.016(3) 0.013(3) 0.001(2)
C29 0.057(4) 0.028(3) 0.056(4) -0.013(2) 0.017(3) -0.009(2)
C30 0.041(3) 0.034(3) 0.054(3) -0.002(2) -0.006(3) -0.004(2)
C31 0.038(3) 0.020(2) 0.060(3) -0.002(2) 0.001(3) -0.001(2)
C32 0.052(3) 0.028(3) 0.036(3) -0.002(2) 0.006(2) -0.005(2)
C33 0.034(3) 0.017(2) 0.042(3) -0.006(2) 0.009(2) -0.0045(19)
C34 0.041(3) 0.043(3) 0.040(3) -0.009(2) 0.001(2) 0.006(3)
C35 0.023(3) 0.049(3) 0.041(3) -0.018(2) 0.005(2) -0.001(2)
C36 0.044(3) 0.036(3) 0.085(5) -0.021(3) 0.017(3) -0.017(3)
C37 0.036(3) 0.037(3) 0.068(4) -0.030(3) 0.013(3) -0.005(2)
C38 0.028(3) 0.059(4) 0.051(3) 0.003(3) 0.009(2) 0.001(2)
C76 0.056(4) 0.081(5) 0.048(4) -0.020(3) -0.005(3) 0.000(3)
C40 0.038(3) 0.033(3) 0.089(5) 0.002(3) -0.003(3) 0.006(2)
C41 0.074(4) 0.029(3) 0.047(3) 0.002(2) -0.011(3) 0.006(3)
O3 0.154(6) 0.039(2) 0.046(3) -0.009(2) -0.010(3) -0.011(3)
C43 0.056(4) 0.032(3) 0.073(4) -0.016(3) 0.034(3) 0.006(3)
C44 0.061(4) 0.017(2) 0.054(3) 0.003(2) 0.025(3) 0.004(2)
C45 0.034(3) 0.061(4) 0.052(4) -0.031(3) -0.002(3) 0.000(3)
C46 0.089(5) 0.034(3) 0.025(3) 0.000(2) -0.002(3) -0.012(3)
C47 0.043(4) 0.055(4) 0.087(5) -0.022(4) -0.002(3) -0.006(3)
C48 0.071(5) 0.054(4) 0.056(4) 0.025(3) 0.012(3) 0.006(3)
C49 0.048(3) 0.034(3) 0.053(3) 0.008(2) -0.005(3) 0.001(2)
C50 0.075(4) 0.032(3) 0.054(4) 0.003(3) 0.014(3) 0.006(3)
C51 0.059(4) 0.020(2) 0.042(3) -0.009(2) 0.015(3) -0.004(2)
C52 0.077(5) 0.045(3) 0.038(3) 0.009(3) -0.009(3) -0.017(3)
O4 0.154(6) 0.052(3) 0.070(3) 0.017(3) 0.064(4) 0.022(3)
C55 0.043(3) 0.027(3) 0.127(7) -0.015(3) -0.004(4) 0.014(3)
C56 0.109(6) 0.052(4) 0.053(4) 0.014(3) 0.038(4) -0.007(4)
C57 0.122(8) 0.047(4) 0.107(7) 0.023(4) 0.052(6) 0.000(4)
C58 0.081(6) 0.063(5) 0.129(7) 0.036(5) 0.002(5) -0.034(4)
O15 0.237(9) 0.095(4) 0.040(3) 0.016(3) -0.003(4) 0.047(5)
C60 0.028(3) 0.074(5) 0.106(6) 0.017(4) -0.005(3) -0.002(3)
C61 0.082(5) 0.039(3) 0.087(5) 0.001(3) 0.058(4) 0.013(3)
C62 0.092(5) 0.048(4) 0.037(3) -0.001(3) 0.014(3) 0.006(3)
C63 0.103(6) 0.089(6) 0.040(4) -0.010(4) -0.010(4) 0.041(5)
C64 0.030(3) 0.079(5) 0.102(6) -0.047(4) -0.004(3) 0.001(3)
C65 0.107(6) 0.038(3) 0.076(5) 0.009(3) 0.063(5) 0.012(4)
O13 0.076(4) 0.131(6) 0.137(6) -0.052(5) -0.014(4) 0.020(4)
C72 0.129(8) 0.057(4) 0.055(4) -0.012(4) -0.029(5) -0.005(5)
C69 0.076(6) 0.072(5) 0.124(8) 0.003(5) -0.010(5) -0.004(5)
C66 0.156(10) 0.063(5) 0.112(7) 0.024(5) 0.092(7) -0.017(5)
C68 0.109(8) 0.130(9) 0.088(6) 0.052(6) -0.040(6) -0.067(7)
C70 0.078(6) 0.075(6) 0.197(13) 0.024(7) -0.001(7) 0.005(5)
C74 0.133(8) 0.053(4) 0.046(4) -0.005(3) 0.007(5) 0.006(5)
C71 0.084(7) 0.087(7) 0.163(11) -0.038(7) -0.016(7) 0.012(6)
O10 0.176(8) 0.074(5) 0.167(7) 0.062(5) -0.017(7) -0.009(5)
C78 0.102(7) 0.038(4) 0.109(7) 0.006(4) -0.043(6) 0.000(4)
C80 0.112(10) 0.179(15) 0.155(12) 0.059(10) 0.020(9) -0.065(10)
C75 0.084(9) 0.150(13) 0.59(4) 0.22(2) 0.090(16) -0.007(8)
O11 0.111(6) 0.078(5) 0.336(14) 0.094(7) 0.093(8) 0.020(4)
O12 0.389(19) 0.162(9) 0.169(9) -0.100(8) -0.152(11) 0.139(11)
O14 0.302(12) 0.068(4) 0.093(5) -0.005(3) 0.140(6) -0.027(5)
C83 0.176(10) 0.061(5) 0.057(4) 0.003(4) 0.053(6) 0.007(6)

loop_
_atom_type_symbol
_atom_type_description
_atom_type_scat_dispersion_real
_atom_type_scat_dispersion_imag
_atom_type_scat_source
C C 0.0181 0.0091 'International Tables Vol C Tables 4.2.6.8 and 6.1.1.4'
H H 0.0000 0.0000 'International Tables Vol C Tables 4.2.6.8 and 6.1.1.4'
O O 0.0492 0.0322 'International Tables Vol C Tables 4.2.6.8 and 6.1.1.4'

loop_
_geom_angle_atom_site_label_1
_geom_angle_atom_site_label_2
_geom_angle_atom_site_label_3
_geom_angle
_geom_angle_site_symmetry_1
_geom_angle_site_symmetry_3
_geom_angle_publ_flag
C34 O9 C36 116.2(5) . . ?
C20 O5 C40 117.5(5) . . ?
C4 O6 C38 117.0(4) . . ?
O6 C4 C15 116.2(4) . . ?
O6 C4 C11 124.2(4) . . ?
C15 C4 C11 119.6(4) . . ?
C15 C5 C33 120.4(5) . . ?
C15 C5 H5 119.8 . . ?
C33 C5 H5 119.8 . . ?
C35 C6 C29 116.3(5) . . ?
C35 C6 C32 120.4(5) . . ?
C29 C6 C32 123.3(5) . . ?
C31 O2 C55 117.2(5) . . ?
C12 O7 C47 116.8(5) . . ?
C12 C9 C30 120.1(5) . . ?
C12 C9 H9 119.9 . . ?
C30 C9 H9 119.9 . . ?
C24 O1 C60 115.5(6) . . ?
C22 C11 C4 119.3(4) . . ?
C22 C11 H11 120.3 . . ?
C4 C11 H11 120.3 . . ?
O7 C12 C19 124.7(5) . . ?
O7 C12 C9 115.1(5) . . ?
C19 C12 C9 120.1(6) . . ?
C48 O16 C58 116.1(6) . . ?
C27 C14 C18 115.8(6) . . ?
C27 C14 C25 121.4(5) . . ?
C18 C14 C25 122.8(5) . . ?
C5 C15 C4 121.1(5) . . ?
C5 C15 H15 119.5 . . ?
C4 C15 H15 119.5 . . ?
C27 C16 C24 119.0(6) . . ?
C27 C16 H16 120.5 . . ?
C24 C16 H16 120.5 . . ?
C45 O8 C64 117.4(6) . . ?
C21 C18 C14 122.5(6) . . ?
C21 C18 H18 118.7 . . ?
C14 C18 H18 118.7 . . ?
C41 C19 C12 118.9(6) . . ?
C41 C19 H19 120.6 . . ?
C12 C19 H19 120.6 . . ?
O5 C20 C43 122.3(5) . . ?
O5 C20 C23 116.0(5) . . ?
C43 C20 C23 121.7(5) . . ?
C18 C21 C24 119.0(5) . . ?
C18 C21 H21 120.5 . . ?
C24 C21 H21 120.5 . . ?
C33 C22 C11 121.8(5) . . ?
C33 C22 H22 119.1 . . ?
C11 C22 H22 119.1 . . ?
C20 C23 C44 117.9(5) . . ?
C20 C23 C33 122.0(5) . . ?
C44 C23 C33 120.1(5) . . ?
O1 C24 C16 114.9(6) . . ?
O1 C24 C21 125.1(5) . . ?
C16 C24 C21 120.0(6) . . ?
C51 C25 C31 118.6(5) . . ?
C51 C25 C14 120.8(5) . . ?
C31 C25 C14 120.6(4) . . ?
C30 C26 C41 115.6(6) . . ?
C30 C26 C50 122.1(6) . . ?
C41 C26 C50 122.2(5) . . ?
C16 C27 C14 123.6(5) . . ?
C16 C27 H27 118.2 . . ?
C14 C27 H27 118.2 . . ?
C35 C28 C45 119.1(6) . . ?
C35 C28 H28 120.4 . . ?
C45 C28 H28 120.4 . . ?
C37 C29 C6 123.4(6) . . ?
C37 C29 H29 118.3 . . ?
C6 C29 H29 118.3 . . ?
C9 C30 C26 121.5(5) . . ?
C9 C30 H30 119.2 . . ?
C26 C30 H30 119.2 . . ?
O2 C31 C49 124.8(5) . . ?
O2 C31 C25 115.4(5) . . ?
C49 C31 C25 119.9(5) . . ?
C62 C32 C34 119.4(6) . . ?
C62 C32 C6 119.9(5) . . ?
C34 C32 C6 120.8(5) . . ?
C22 C33 C5 117.7(4) . . ?
C22 C33 C23 121.6(5) . . ?
C5 C33 C23 120.6(5) . . ?
O9 C34 C76 125.6(6) . . ?
O9 C34 C32 115.1(5) . . ?
C76 C34 C32 119.3(6) . . ?
C28 C35 C6 122.3(5) . . ?
C28 C35 H35 118.8 . . ?
C6 C35 H35 118.8 . . ?
O9 C36 H36A 109.5 . . ?
O9 C36 H36B 109.5 . . ?
H36A C36 H36B 109.5 . . ?
O9 C36 H36C 109.5 . . ?
H36A C36 H36C 109.5 . . ?
H36B C36 H36C 109.5 . . ?
C29 C37 C45 118.6(5) . . ?
C29 C37 H37 120.7 . . ?
C45 C37 H37 120.7 . . ?
O6 C38 H38A 109.5 . . ?
O6 C38 H38B 109.5 . . ?
H38A C38 H38B 109.5 . . ?
O6 C38 H38C 109.5 . . ?
H38A C38 H38C 109.5 . . ?
H38B C38 H38C 109.5 . . ?
C63 C76 C34 118.8(7) . . ?
C63 C76 H76 120.6 . . ?
C34 C76 H76 120.6 . . ?
O5 C40 H40A 109.5 . . ?
O5 C40 H40B 109.5 . . ?
H40A C40 H40B 109.5 . . ?
O5 C40 H40C 109.5 . . ?
H40A C40 H40C 109.5 . . ?
H40B C40 H40C 109.5 . . ?
C19 C41 C26 123.7(6) . . ?
C19 C41 H41 118.1 . . ?
C26 C41 H41 118.1 . . ?
C46 O3 H3 109.5 . . ?
C20 C43 C61 119.7(6) . . ?
C20 C43 H43 120.1 . . ?
C61 C43 H43 120.1 . . ?
C23 C44 C65 119.9(5) . . ?
C23 C44 C51 122.0(4) . . ?
C65 C44 C51 118.1(5) . . ?
O8 C45 C28 114.7(6) . . ?
O8 C45 C37 125.0(5) . . ?
C28 C45 C37 120.3(6) . . ?
C51 C46 C52 120.9(5) . . ?
C51 C46 O3 121.9(6) . . ?
C52 C46 O3 116.9(6) . . ?
O7 C47 H47A 109.5 . . ?
O7 C47 H47B 109.5 . . ?
H47A C47 H47B 109.5 . . ?
O7 C47 H47C 109.5 . . ?
H47A C47 H47C 109.5 . . ?
H47B C47 H47C 109.5 . . ?
O16 C48 C57 123.8(7) . . ?
O16 C48 C50 116.0(6) . . ?
C57 C48 C50 120.1(7) . . ?
C31 C49 C52 120.5(5) . . ?
C31 C49 H49 119.8 . . ?
C52 C49 H49 119.8 . . ?
C56 C50 C48 118.5(6) . . ?
C56 C50 C26 121.8(6) . . ?
C48 C50 C26 119.7(6) . . ?
C46 C51 C25 120.4(5) . . ?
C46 C51 C44 118.8(5) . . ?
C25 C51 C44 120.7(5) . . ?
C49 C52 C46 119.6(6) . . ?
C49 C52 H52 120.2 . . ?
C46 C52 H52 120.2 . . ?
C65 O4 H4 109.5 . . ?
O2 C55 H55A 109.5 . . ?
O2 C55 H55B 109.5 . . ?
H55A C55 H55B 109.5 . . ?
O2 C55 H55C 109.5 . . ?
H55A C55 H55C 109.5 . . ?
H55B C55 H55C 109.5 . . ?
C83 C56 C50 118.5(8) . . ?
C83 C56 C62 119.5(7) . . ?
C50 C56 C62 122.0(6) . . ?
C66 C57 C48 121.2(9) . . ?
C66 C57 H57 119.4 . . ?
C48 C57 H57 119.4 . . ?
O16 C58 H58A 109.5 . . ?
O16 C58 H58B 109.5 . . ?
H58A C58 H58B 109.5 . . ?
O16 C58 H58C 109.5 . . ?
H58A C58 H58C 109.5 . . ?
H58B C58 H58C 109.5 . . ?
C74 O15 H15A 109.5 . . ?
O1 C60 H60A 109.5 . . ?
O1 C60 H60B 109.5 . . ?
H60A C60 H60B 109.5 . . ?
O1 C60 H60C 109.5 . . ?
H60A C60 H60C 109.5 . . ?
H60B C60 H60C 109.5 . . ?
C65 C61 C43 120.9(6) . . ?
C65 C61 H61 119.6 . . ?
C43 C61 H61 119.6 . . ?
C74 C62 C32 121.1(7) . . ?
C74 C62 C56 116.8(6) . . ?
C32 C62 C56 122.1(7) . . ?
C74 C63 C76 122.7(7) . . ?
C74 C63 H63 118.7 . . ?
C76 C63 H63 118.7 . . ?
O8 C64 H64A 109.5 . . ?
O8 C64 H64B 109.5 . . ?
H64A C64 H64B 109.5 . . ?
O8 C64 H64C 109.5 . . ?
H64A C64 H64C 109.5 . . ?
H64B C64 H64C 109.5 . . ?
O4 C65 C61 123.2(6) . . ?
O4 C65 C44 116.8(6) . . ?
C61 C65 C44 119.9(6) . . ?
C72 O13 C71 121.7(8) . . ?
O12 C72 O13 117.8(11) . . ?
O12 C72 C68 122.3(10) . . ?
O13 C72 C68 119.0(9) . . ?
C78 C69 H69A 109.5 . . ?
C78 C69 H69B 109.5 . . ?
H69A C69 H69B 109.5 . . ?
C78 C69 H69C 109.5 . . ?
H69A C69 H69C 109.5 . . ?
H69B C69 H69C 109.5 . . ?
C57 C66 C83 119.1(8) . . ?
C57 C66 H66 120.4 . . ?
C83 C66 H66 120.4 . . ?
C72 C68 H68A 109.5 . . ?
C72 C68 H68B 109.5 . . ?
H68A C68 H68B 109.5 . . ?
C72 C68 H68C 109.5 . . ?
H68A C68 H68C 109.5 . . ?
H68B C68 H68C 109.5 . . ?
C71 C70 H70A 109.5 . . ?
C71 C70 H70B 109.5 . . ?
H70A C70 H70B 109.5 . . ?
C71 C70 H70C 109.5 . . ?
H70A C70 H70C 109.5 . . ?
H70B C70 H70C 109.5 . . ?
O15 C74 C62 118.2(8) . . ?
O15 C74 C63 122.8(9) . . ?
C62 C74 C63 118.8(7) . . ?
C70 C71 O13 110.3(9) . . ?
C70 C71 H71A 109.6 . . ?
O13 C71 H71A 109.6 . . ?
C70 C71 H71B 109.6 . . ?
O13 C71 H71B 109.6 . . ?
H71A C71 H71B 108.1 . . ?
O10 C78 O11 121.5(10) . . ?
O10 C78 C69 124.2(11) . . ?
O11 C78 C69 113.0(7) . . ?
C75 C80 H80A 109.5 . . ?
C75 C80 H80B 109.5 . . ?
H80A C80 H80B 109.5 . . ?
C75 C80 H80C 109.5 . . ?
H80A C80 H80C 109.5 . . ?
H80B C80 H80C 109.5 . . ?
C80 C75 O11 107.5(14) . . ?
C80 C75 H75A 110.2 . . ?
O11 C75 H75A 110.2 . . ?
C80 C75 H75B 110.2 . . ?
O11 C75 H75B 110.2 . . ?
H75A C75 H75B 108.5 . . ?
C78 O11 C75 117.4(8) . . ?
C83 O14 H14 109.5 . . ?
C56 C83 O14 118.6(9) . . ?
C56 C83 C66 122.4(8) . . ?
O14 C83 C66 118.7(8) . . ?

loop_
_geom_bond_atom_site_label_1
_geom_bond_atom_site_label_2
_geom_bond_distance
_geom_bond_site_symmetry_2
_geom_bond_publ_flag
O9 C34 1.366(7) . ?
O9 C36 1.437(6) . ?
O5 C20 1.363(7) . ?
O5 C40 1.421(6) . ?
O6 C4 1.369(6) . ?
O6 C38 1.422(7) . ?
C4 C15 1.383(7) . ?
C4 C11 1.394(7) . ?
C5 C15 1.373(7) . ?
C5 C33 1.415(7) . ?
C5 H5 0.9500 . ?
C6 C35 1.399(8) . ?
C6 C29 1.400(8) . ?
C6 C32 1.469(8) . ?
O2 C31 1.350(6) . ?
O2 C55 1.445(6) . ?
O7 C12 1.374(7) . ?
O7 C47 1.418(8) . ?
C9 C12 1.387(8) . ?
C9 C30 1.387(8) . ?
C9 H9 0.9500 . ?
O1 C24 1.369(8) . ?
O1 C60 1.428(8) . ?
C11 C22 1.389(7) . ?
C11 H11 0.9500 . ?
C12 C19 1.378(8) . ?
O16 C48 1.375(9) . ?
O16 C58 1.432(8) . ?
C14 C27 1.398(8) . ?
C14 C18 1.403(8) . ?
C14 C25 1.465(8) . ?
C15 H15 0.9500 . ?
C16 C27 1.370(8) . ?
C16 C24 1.389(8) . ?
C16 H16 0.9500 . ?
O8 C45 1.382(8) . ?
O8 C64 1.418(8) . ?
C18 C21 1.384(8) . ?
C18 H18 0.9500 . ?
C19 C41 1.361(9) . ?
C19 H19 0.9500 . ?
C20 C43 1.386(8) . ?
C20 C23 1.412(7) . ?
C21 C24 1.400(9) . ?
C21 H21 0.9500 . ?
C22 C33 1.389(7) . ?
C22 H22 0.9500 . ?
C23 C44 1.417(8) . ?
C23 C33 1.483(7) . ?
C25 C51 1.390(7) . ?
C25 C31 1.428(7) . ?
C26 C30 1.394(8) . ?
C26 C41 1.414(9) . ?
C26 C50 1.473(9) . ?
C27 H27 0.9500 . ?
C28 C35 1.379(8) . ?
C28 C45 1.388(8) . ?
C28 H28 0.9500 . ?
C29 C37 1.359(9) . ?
C29 H29 0.9500 . ?
C30 H30 0.9500 . ?
C31 C49 1.381(8) . ?
C32 C62 1.411(8) . ?
C32 C34 1.418(8) . ?
C34 C76 1.404(9) . ?
C35 H35 0.9500 . ?
C36 H36A 0.9800 . ?
C36 H36B 0.9800 . ?
C36 H36C 0.9800 . ?
C37 C45 1.406(9) . ?
C37 H37 0.9500 . ?
C38 H38A 0.9800 . ?
C38 H38B 0.9800 . ?
C38 H38C 0.9800 . ?
C76 C63 1.390(11) . ?
C76 H76 0.9500 . ?
C40 H40A 0.9800 . ?
C40 H40B 0.9800 . ?
C40 H40C 0.9800 . ?
C41 H41 0.9500 . ?
O3 C46 1.389(7) . ?
O3 H3 0.8400 . ?
C43 C61 1.398(10) . ?
C43 H43 0.9500 . ?
C44 C65 1.431(8) . ?
C44 C51 1.500(8) . ?
C46 C51 1.377(9) . ?
C46 C52 1.389(10) . ?
C47 H47A 0.9800 . ?
C47 H47B 0.9800 . ?
C47 H47C 0.9800 . ?
C48 C57 1.384(10) . ?
C48 C50 1.435(10) . ?
C49 C52 1.386(8) . ?
C49 H49 0.9500 . ?
C50 C56 1.391(9) . ?
C52 H52 0.9500 . ?
O4 C65 1.358(8) . ?
O4 H4 0.8400 . ?
C55 H55A 0.9800 . ?
C55 H55B 0.9800 . ?
C55 H55C 0.9800 . ?
C56 C83 1.381(11) . ?
C56 C62 1.483(11) . ?
C57 C66 1.332(13) . ?
C57 H57 0.9500 . ?
C58 H58A 0.9800 . ?
C58 H58B 0.9800 . ?
C58 H58C 0.9800 . ?
O15 C74 1.369(9) . ?
O15 H15A 0.8400 . ?
C60 H60A 0.9800 . ?
C60 H60B 0.9800 . ?
C60 H60C 0.9800 . ?
C61 C65 1.374(10) . ?
C61 H61 0.9500 . ?
C62 C74 1.372(11) . ?
C63 C74 1.387(12) . ?
C63 H63 0.9500 . ?
C64 H64A 0.9800 . ?
C64 H64B 0.9800 . ?
C64 H64C 0.9800 . ?
O13 C72 1.291(10) . ?
O13 C71 1.475(11) . ?
C72 O12 1.191(12) . ?
C72 C68 1.388(14) . ?
C69 C78 1.491(13) . ?
C69 H69A 0.9800 . ?
C69 H69B 0.9800 . ?
C69 H69C 0.9800 . ?
C66 C83 1.406(14) . ?
C66 H66 0.9500 . ?
C68 H68A 0.9800 . ?
C68 H68B 0.9800 . ?
C68 H68C 0.9800 . ?
C70 C71 1.343(14) . ?
C70 H70A 0.9800 . ?
C70 H70B 0.9800 . ?
C70 H70C 0.9800 . ?
C71 H71A 0.9900 . ?
C71 H71B 0.9900 . ?
O10 C78 1.136(9) . ?
C78 O11 1.297(11) . ?
C80 C75 1.35(2) . ?
C80 H80A 0.9800 . ?
C80 H80B 0.9800 . ?
C80 H80C 0.9800 . ?
C75 O11 1.418(12) . ?
C75 H75A 0.9900 . ?
C75 H75B 0.9900 . ?
O14 C83 1.391(10) . ?
O14 H14 0.8400 . ?
